data_7250373
loop_
_publ_author_name
'Guo, Caiyun'
'Wang, Yibin'
'Zhang, Chenghao'
'Liu, Hui'
'Han, Liangliang'

_publ_section_title
;
 Optical and crystalline properties of
 benzo[1,2-b:4,5-b&#x2032;]dithiophene derivatives
;
_journal_issue 20
_journal_name_full 'RSC Advances'
_journal_page_first 15604
_journal_page_last 15608
_journal_paper_doi 10.1039/D5RA02189H
_journal_volume 15
_journal_year 2025
_chemical_formula_moiety 'C20 H14 O2 S4'
_chemical_formula_sum 'C20 H14 O2 S4'
_chemical_formula_weight 414.55
_space_group_crystal_system monoclinic
_space_group_IT_number 14
_space_group_name_Hall '-P 2ybc'
_space_group_name_H-M_alt 'P 1 21/c 1'
_atom_sites_solution_hydrogens geom
_atom_sites_solution_primary dual
_audit_creation_date 2025-01-14
_audit_creation_method
;
Olex2 1.5
(compiled 2022.04.07 svn.rca3783a0 for OlexSys, GUI svn.r6498)
;
_audit_update_record
;
2025-03-10 deposited with the CCDC.	2025-04-30 downloaded from the CCDC.
;
_cell_angle_alpha 90
_cell_angle_beta 104.263(2)
_cell_angle_gamma 90
_cell_formula_units_Z 2
_cell_length_a 9.5302(5)
_cell_length_b 8.6654(4)
_cell_length_c 12.0363(6)
_cell_measurement_reflns_used 5321
_cell_measurement_temperature 298(2)
_cell_measurement_theta_max 68.263
_cell_measurement_theta_min 3.789
_cell_volume 963.35(8)
_computing_cell_refinement 'SAINT V8.40B (Bruker, 2016)'
_computing_data_collection 'Bruker D8 Venture diffractometer'
_computing_data_reduction 'SAINT V8.40B (Bruker, 2016)'
_computing_molecular_graphics 'Olex2 1.5 (Dolomanov et al., 2009)'
_computing_publication_material 'Olex2 1.5 (Dolomanov et al., 2009)'
_computing_structure_refinement 'SHELXL 2019/3 (Sheldrick, 2015)'
_computing_structure_solution 'SHELXT 2018/2 (Sheldrick, 2018)'
_diffrn_ambient_temperature 298(2)
_diffrn_detector 'Bruker PHOTON-II area detector'
_diffrn_detector_area_resol_mean 7.4
_diffrn_detector_type 'CMOS-PHOTONII area detector'
_diffrn_measured_fraction_theta_full 0.980
_diffrn_measured_fraction_theta_max 0.980
_diffrn_measurement_device 'three-circle diffractometer'
_diffrn_measurement_device_type 'Bruker PHOTON-II area detector'
_diffrn_measurement_method 'phi and omega scans'
_diffrn_radiation_monochromator graphite
_diffrn_radiation_probe x-ray
_diffrn_radiation_type CuK\a
_diffrn_radiation_wavelength 1.54178
_diffrn_reflns_av_R_equivalents 0.0460
_diffrn_reflns_av_unetI/netI 0.0460
_diffrn_reflns_Laue_measured_fraction_full 0.980
_diffrn_reflns_Laue_measured_fraction_max 0.980
_diffrn_reflns_limit_h_max 10
_diffrn_reflns_limit_h_min -11
_diffrn_reflns_limit_k_max 10
_diffrn_reflns_limit_k_min -8
_diffrn_reflns_limit_l_max 14
_diffrn_reflns_limit_l_min -13
_diffrn_reflns_number 6953
_diffrn_reflns_point_group_measured_fraction_full 0.980
_diffrn_reflns_point_group_measured_fraction_max 0.980
_diffrn_reflns_theta_full 67.679
_diffrn_reflns_theta_max 68.257
_diffrn_reflns_theta_min 4.788
_diffrn_source 'sealed X-ray tube'
_diffrn_source_current 1.1
_diffrn_source_power 0.05500000000000001
_diffrn_source_target Mo
_diffrn_source_voltage 50.0
_diffrn_standards_number 0
_exptl_absorpt_coefficient_mu 4.629
_exptl_absorpt_correction_T_max 0.7531
_exptl_absorpt_correction_T_min 0.3794
_exptl_absorpt_correction_type multi-scan
_exptl_absorpt_process_details
;
SADABS-2016/2 (Bruker,2016/2) was used for absorption correction.
wR2(int) was 0.1572 before and 0.0748 after correction.
The Ratio of minimum to maximum transmission is 0.5038.
The \l/2 correction factor is Not present.
;
_exptl_crystal_colour 'clear yellow'
_exptl_crystal_colour_lustre clear
_exptl_crystal_colour_primary yellow
_exptl_crystal_density_diffrn 1.429
_exptl_crystal_density_method 'not measured'
_exptl_crystal_description cube
_exptl_crystal_F_000 428
_exptl_crystal_recrystallization_method
'The crystals were growth by means of evaporation of a mixture of n-hexane and toluene at RT.'
_exptl_crystal_size_max 0.1
_exptl_crystal_size_mid 0.1
_exptl_crystal_size_min 0.1
_refine_diff_density_max 0.301
_refine_diff_density_min -0.211
_refine_diff_density_rms 0.052
_refine_ls_extinction_method none
_refine_ls_goodness_of_fit_ref 1.081
_refine_ls_hydrogen_treatment constr
_refine_ls_matrix_type full
_refine_ls_number_parameters 175
_refine_ls_number_reflns 1738
_refine_ls_number_restraints 197
_refine_ls_restrained_S_all 1.063
_refine_ls_R_factor_all 0.0412
_refine_ls_R_factor_gt 0.0395
_refine_ls_shift/su_max 0.000
_refine_ls_shift/su_mean 0.000
_refine_ls_structure_factor_coef Fsqd
_refine_ls_weighting_details 'w=1/[\s^2^(Fo^2^)+(0.0620P)^2^+0.2455P] where P=(Fo^2^+2Fc^2^)/3'
_refine_ls_weighting_scheme calc
_refine_ls_wR_factor_gt 0.1093
_refine_ls_wR_factor_ref 0.1107
_reflns_Friedel_coverage 0.000
_reflns_number_gt 1625
_reflns_number_total 1738
_reflns_threshold_expression 'I > 2\s(I)'
_cod_data_source_file d5ra02189h2.cif
_cod_data_source_block bdtt-ome
_cod_depositor_comments
;
The following automatic conversions were performed:

data item '_diffrn_radiation_probe' value 'X-ray' was changed to
'x-ray' in accordance with the
/home/data/users/saulius/crontab/automatic-downloads/rss-feeds/RSC/lib/dictionaries/cif_core.dic
dictionary named 'cif_core.dic' version 2.4.2 last updated on
2011-04-26.

Automatic conversion script
Id: cif_fix_values 8170 2020-07-09 18:12:32Z antanas 
;
_cod_database_code 7250373
_shelx_shelxl_version_number 2019/3
_shelx_space_group_comment
;
The symmetry employed for this shelxl refinement is uniquely defined
by the following loop, which should always be used as a source of
symmetry information in preference to the above space-group names.
They are only intended as comments.
;
_shelx_estimated_absorpt_t_max 0.655
_shelx_estimated_absorpt_t_min 0.655
_exptl_crystal_mounting_method
;
 Crystals were removed from the crystallisation vial and immediately
 coated with polybutenes oil (CAS: 9003-29-6) on a glass slide.
 A suitable single crystal coated with polybutenes oil as less as possible
 was sealed in capillary tube filled with argon. The capillary tube with
 single crystal was mounted on copper pin with solid paraffin.
;
_olex2_refinement_description
;
1. Fixed Uiso
 At 1.2 times of:
  All C(H) groups
 At 1.5 times of:
  All C(H,H,H) groups
2. Restrained distances
 C9-C8 = C9A-C7
 1.5 with sigma of 0.01
3. Uiso/Uaniso restraints and constraints
C7 \\sim C8 \\sim C9 \\sim C10 \\sim S2 \\sim C9A \\sim C10A \\sim S2A: within
2A with sigma of 0.01 and sigma for terminal atoms of 0.02 within 2A
C2 \\sim C5 \\sim C3 \\sim C4 \\sim S1 \\sim C3A \\sim C4A \\sim S1A: within 2A
with sigma of 0.01 and sigma for terminal atoms of 0.02 within 2A
4. Same fragment restrains
{C2, C5, C3A, C4A, S1A} sigma for 1-2: 0.01, 1-3: 0.01
as in
{C2, C5, C3, C4, S1}
5. Others
 Sof(C9A)=Sof(H9A)=Sof(C10A)=Sof(H10A)=Sof(S2A)=1-FVAR(1)
 Sof(C9)=Sof(H9)=Sof(C10)=Sof(H10)=Sof(S2)=FVAR(1)
 Sof(C3A)=Sof(H3A)=Sof(C4A)=Sof(H4A)=Sof(S1A)=1-FVAR(2)
 Sof(C3)=Sof(H3)=Sof(C4)=Sof(H4)=Sof(S1)=FVAR(2)
6.a Aromatic/amide H refined with riding coordinates:
 C3(H3), C4(H4), C9(H9), C10(H10), C3A(H3A), C4A(H4A), C9A(H9A), C10A(H10A)
6.b Idealised Me refined as rotating group:
 C1(H1A,H1B,H1C)
;
_olex2_submission_special_instructions 'No special instructions were received'

loop_
_space_group_symop_operation_xyz
'x, y, z'
'-x, y+1/2, -z+1/2'
'-x, -y, -z'
'x, -y-1/2, z-1/2'

loop_
_atom_site_label
_atom_site_type_symbol
_atom_site_fract_x
_atom_site_fract_y
_atom_site_fract_z
_atom_site_U_iso_or_equiv
_atom_site_adp_type
_atom_site_occupancy
_atom_site_site_symmetry_order
_atom_site_calc_flag
_atom_site_refinement_flags_posn
_atom_site_refinement_flags_adp
_atom_site_refinement_flags_occupancy
_atom_site_disorder_assembly
_atom_site_disorder_group
C1 C 0.5247(3) 1.0536(3) 0.7464(2) 0.0824(8) Uani 1 1 d . . . . .
H1A H 0.432989 1.105636 0.730334 0.124 Uiso 1 1 calc R U . . .
H1B H 0.601368 1.128386 0.762778 0.124 Uiso 1 1 calc R U . . .
H1C H 0.532883 0.987062 0.811467 0.124 Uiso 1 1 calc R U . . .
C2 C 0.6578(2) 0.8823(2) 0.66090(16) 0.0438(4) Uani 1 1 d D U . . .
C5 C 0.8400(2) 0.7057(2) 0.61603(16) 0.0419(4) Uani 1 1 d D U . . .
C3 C 0.7868(7) 0.8953(14) 0.7366(8) 0.050(2) Uani 0.46(3) 1 d D U P A 1
H3 H 0.804879 0.961199 0.799570 0.060 Uiso 0.46(3) 1 calc R U P A 1
C4 C 0.8920(7) 0.7967(13) 0.7092(8) 0.0469(18) Uani 0.46(3) 1 d D U P A 1
H4 H 0.988035 0.794446 0.751066 0.056 Uiso 0.46(3) 1 calc R U P A 1
S1 S 0.6625(6) 0.7534(9) 0.5527(5) 0.0453(10) Uani 0.46(3) 1 d D U P A 1
C6 C 0.92093(17) 0.6011(2) 0.55817(14) 0.0361(4) Uani 1 1 d . . . . .
C7 C 0.87713(17) 0.44883(19) 0.53020(14) 0.0367(4) Uani 1 1 d D U . . .
C8 C 0.95414(18) 0.34919(19) 0.47314(15) 0.0378(4) Uani 1 1 d D U . . .
O1 O 0.53493(17) 0.9643(2) 0.64965(14) 0.0664(5) Uani 1 1 d . . . . .
C9 C 0.887(2) 0.1931(13) 0.4564(19) 0.056(2) Uani 0.652(3) 1 d D U P B 1
H9 H 0.921501 0.110512 0.421504 0.067 Uiso 0.652(3) 1 calc R U P B 1
C10 C 0.7719(7) 0.1889(7) 0.4982(5) 0.0561(13) Uani 0.652(3) 1 d . U P B 1
H10 H 0.715600 0.100439 0.494118 0.067 Uiso 0.652(3) 1 calc R U P B 1
S2 S 0.7312(3) 0.3562(4) 0.5610(3) 0.0538(5) Uani 0.652(3) 1 d . U P B 1
C3A C 0.7711(8) 0.8604(12) 0.7514(5) 0.0471(17) Uani 0.54(3) 1 d D U P A 2
H3A H 0.781180 0.907972 0.822172 0.057 Uiso 0.54(3) 1 calc R U P A 2
C4A C 0.8735(8) 0.7558(13) 0.7257(5) 0.0490(17) Uani 0.54(3) 1 d D U P A 2
H4A H 0.956337 0.724581 0.779670 0.059 Uiso 0.54(3) 1 calc R U P A 2
S1A S 0.6721(6) 0.7742(10) 0.5435(5) 0.0501(12) Uani 0.54(3) 1 d D U P A 2
C9A C 0.7488(17) 0.377(2) 0.558(2) 0.052(3) Uani 0.348(3) 1 d D U P B 2
H9A H 0.684162 0.424859 0.593487 0.063 Uiso 0.348(3) 1 calc R U P B 2
C10A C 0.7425(12) 0.2220(13) 0.5214(10) 0.0500(19) Uani 0.348(3) 1 d . U P B 2
H10A H 0.672662 0.153030 0.532897 0.060 Uiso 0.348(3) 1 calc R U P B 2
S2A S 0.8768(9) 0.1708(7) 0.4525(9) 0.0545(9) Uani 0.348(3) 1 d . U P B 2

loop_
_atom_site_aniso_label
_atom_site_aniso_U_11
_atom_site_aniso_U_22
_atom_site_aniso_U_33
_atom_site_aniso_U_23
_atom_site_aniso_U_13
_atom_site_aniso_U_12
C1 0.099(2) 0.0842(17) 0.0704(17) -0.0208(14) 0.0327(14) 0.0306(15)
C2 0.0497(10) 0.0410(9) 0.0430(10) -0.0069(7) 0.0157(8) 0.0011(7)
C5 0.0401(9) 0.0451(9) 0.0385(9) -0.0037(7) 0.0060(7) 0.0019(7)
C3 0.054(3) 0.053(4) 0.044(3) -0.015(3) 0.014(2) -0.007(2)
C4 0.042(2) 0.057(3) 0.040(3) -0.009(3) 0.007(2) -0.007(2)
S1 0.0370(12) 0.0504(16) 0.0452(16) -0.0133(11) 0.0037(9) -0.0001(11)
C6 0.0352(9) 0.0388(9) 0.0323(9) 0.0011(7) 0.0043(6) 0.0017(7)
C7 0.0343(8) 0.0392(9) 0.0348(9) 0.0043(7) 0.0052(6) -0.0006(7)
C8 0.0388(9) 0.0338(8) 0.0378(9) 0.0023(7) 0.0035(7) -0.0006(7)
O1 0.0600(9) 0.0762(11) 0.0621(10) -0.0206(8) 0.0134(7) 0.0223(8)
C9 0.055(4) 0.049(4) 0.062(3) -0.002(4) 0.011(3) -0.001(3)
C10 0.055(3) 0.047(2) 0.068(3) -0.0002(19) 0.018(2) -0.0150(19)
S2 0.0468(7) 0.0571(11) 0.0608(7) 0.0032(6) 0.0198(5) -0.0125(5)
C3A 0.057(3) 0.051(3) 0.034(2) -0.009(2) 0.0133(18) -0.005(2)
C4A 0.049(2) 0.058(3) 0.038(2) 0.000(2) 0.0042(19) 0.002(2)
S1A 0.0524(17) 0.056(2) 0.0361(10) -0.0128(11) -0.0003(10) 0.0209(16)
C9A 0.053(5) 0.039(4) 0.064(4) -0.002(4) 0.013(4) 0.003(4)
C10A 0.042(3) 0.046(4) 0.065(4) 0.004(3) 0.020(3) -0.007(3)
S2A 0.0528(16) 0.0391(13) 0.0699(17) -0.0042(12) 0.0114(13) -0.0050(10)

loop_
_atom_type_symbol
_atom_type_description
_atom_type_scat_dispersion_real
_atom_type_scat_dispersion_imag
_atom_type_scat_source
C C 0.0181 0.0091 'International Tables Vol C Tables 4.2.6.8 and 6.1.1.4'
H H 0.0000 0.0000 'International Tables Vol C Tables 4.2.6.8 and 6.1.1.4'
O O 0.0492 0.0322 'International Tables Vol C Tables 4.2.6.8 and 6.1.1.4'
S S 0.3331 0.5567 'International Tables Vol C Tables 4.2.6.8 and 6.1.1.4'

loop_
_geom_angle_atom_site_label_1
_geom_angle_atom_site_label_2
_geom_angle_atom_site_label_3
_geom_angle
_geom_angle_site_symmetry_1
_geom_angle_site_symmetry_3
_geom_angle_publ_flag
H1A C1 H1B 109.5 . . ?
H1A C1 H1C 109.5 . . ?
H1B C1 H1C 109.5 . . ?
O1 C1 H1A 109.5 . . ?
O1 C1 H1B 109.5 . . ?
O1 C1 H1C 109.5 . . ?
C3 C2 S1 112.2(3) . . ?
C3 C2 O1 130.6(3) . . ?
O1 C2 S1 116.7(2) . . ?
O1 C2 S1A 116.43(19) . . ?
C3A C2 O1 131.3(2) . . ?
C3A C2 S1A 112.1(3) . . ?
C4 C5 S1 110.1(3) . . ?
C4 C5 C6 128.3(3) . . ?
C6 C5 S1 120.6(2) . . ?
C6 C5 S1A 120.03(18) . . ?
C4A C5 C6 129.4(2) . . ?
C4A C5 S1A 110.5(3) . . ?
C2 C3 H3 124.1 . . ?
C2 C3 C4 111.9(4) . . ?
C4 C3 H3 124.1 . . ?
C5 C4 C3 114.0(4) . . ?
C5 C4 H4 123.0 . . ?
C3 C4 H4 123.0 . . ?
C2 S1 C5 91.5(2) . . ?
C7 C6 C5 122.28(16) . . ?
C7 C6 C8 116.57(16) . 3_766 ?
C8 C6 C5 121.14(16) 3_766 . ?
C6 C7 C8 122.15(16) . . ?
C6 C7 S2 126.59(18) . . ?
C6 C7 C9A 123.8(10) . . ?
C8 C7 S2 111.25(17) . . ?
C8 C7 C9A 114.0(10) . . ?
C6 C8 C7 121.28(15) 3_766 . ?
C6 C8 C9 127.4(9) 3_766 . ?
C6 C8 S2A 127.2(4) 3_766 . ?
C7 C8 C9 111.3(9) . . ?
C7 C8 S2A 111.5(4) . . ?
C2 O1 C1 115.97(18) . . ?
C8 C9 H9 124.9 . . ?
C10 C9 C8 110.2(14) . . ?
C10 C9 H9 124.9 . . ?
C9 C10 H10 121.8 . . ?
C9 C10 S2 116.3(7) . . ?
S2 C10 H10 121.8 . . ?
C10 S2 C7 91.0(3) . . ?
C2 C3A H3A 124.1 . . ?
C2 C3A C4A 111.8(3) . . ?
C4A C3A H3A 124.1 . . ?
C5 C4A C3A 114.0(3) . . ?
C5 C4A H4A 123.0 . . ?
C3A C4A H4A 123.0 . . ?
C5 S1A C2 91.30(18) . . ?
C7 C9A H9A 126.1 . . ?
C10A C9A C7 107.7(14) . . ?
C10A C9A H9A 126.1 . . ?
C9A C10A H10A 122.8 . . ?
C9A C10A S2A 114.3(10) . . ?
S2A C10A H10A 122.8 . . ?
C8 S2A C10A 92.4(6) . . ?

loop_
_geom_bond_atom_site_label_1
_geom_bond_atom_site_label_2
_geom_bond_distance
_geom_bond_site_symmetry_2
_geom_bond_publ_flag
C1 H1A 0.9600 . ?
C1 H1B 0.9600 . ?
C1 H1C 0.9600 . ?
C1 O1 1.421(3) . ?
C2 C3 1.342(6) . ?
C2 S1 1.724(5) . ?
C2 O1 1.348(2) . ?
C2 C3A 1.345(5) . ?
C2 S1A 1.729(4) . ?
C5 C4 1.361(5) . ?
C5 S1 1.725(5) . ?
C5 C6 1.472(2) . ?
C5 C4A 1.352(5) . ?
C5 S1A 1.728(4) . ?
C3 H3 0.9300 . ?
C3 C4 1.417(6) . ?
C4 H4 0.9300 . ?
C6 C7 1.400(2) . ?
C6 C8 1.402(2) 3_766 ?
C7 C8 1.416(2) . ?
C7 S2 1.723(2) . ?
C7 C9A 1.484(9) . ?
C8 C9 1.489(9) . ?
C8 S2A 1.704(5) . ?
C9 H9 0.9300 . ?
C9 C10 1.32(2) . ?
C10 H10 0.9300 . ?
C10 S2 1.723(6) . ?
C3A H3A 0.9300 . ?
C3A C4A 1.421(5) . ?
C4A H4A 0.9300 . ?
C9A H9A 0.9300 . ?
C9A C10A 1.41(2) . ?
C10A H10A 0.9300 . ?
C10A S2A 1.745(15) . ?

loop_
_geom_torsion_atom_site_label_1
_geom_torsion_atom_site_label_2
_geom_torsion_atom_site_label_3
_geom_torsion_atom_site_label_4
_geom_torsion
_geom_torsion_site_symmetry_1
_geom_torsion_site_symmetry_2
_geom_torsion_site_symmetry_3
_geom_torsion_site_symmetry_4
_geom_torsion_publ_flag
C2 C3 C4 C5 -2.7(9) . . . . ?
C2 C3A C4A C5 2.7(8) . . . . ?
C5 C6 C7 C8 179.12(16) . . . . ?
C5 C6 C7 S2 -2.4(3) . . . . ?
C5 C6 C7 C9A -1.6(11) . . . . ?
C3 C2 S1 C5 3.9(7) . . . . ?
C3 C2 O1 C1 -17.3(9) . . . . ?
C4 C5 S1 C2 -5.2(7) . . . . ?
C4 C5 C6 C7 131.6(8) . . . . ?
C4 C5 C6 C8 -49.3(9) . . . 3_766 ?
S1 C2 C3 C4 -1.5(9) . . . . ?
S1 C2 O1 C1 171.5(4) . . . . ?
S1 C5 C4 C3 5.5(8) . . . . ?
S1 C5 C6 C7 -60.9(4) . . . . ?
S1 C5 C6 C8 118.3(4) . . . 3_766 ?
C6 C5 C4 C3 174.1(5) . . . . ?
C6 C5 S1 C2 -174.9(2) . . . . ?
C6 C5 C4A C3A 178.3(4) . . . . ?
C6 C5 S1A C2 -178.4(2) . . . . ?
C6 C7 C8 C6 0.1(3) . . . 3_766 ?
C6 C7 C8 C9 178.5(8) . . . . ?
C6 C7 C8 S2A 179.1(4) . . . . ?
C6 C7 S2 C10 -178.9(3) . . . . ?
C6 C7 C9A C10A -177.5(9) . . . . ?
C6 C8 C9 C10 179.1(7) 3_766 . . . ?
C6 C8 S2A C10A 177.9(4) 3_766 . . . ?
C7 C8 C9 C10 0.7(15) . . . . ?
C7 C8 S2A C10A -1.1(6) . . . . ?
C7 C9A C10A S2A -3(2) . . . . ?
C8 C6 C7 C8 -0.1(3) 3_766 . . . ?
C8 C6 C7 S2 178.39(19) 3_766 . . . ?
C8 C6 C7 C9A 179.2(11) 3_766 . . . ?
C8 C7 S2 C10 -0.3(3) . . . . ?
C8 C7 C9A C10A 1.8(18) . . . . ?
C8 C9 C10 S2 -1.0(16) . . . . ?
O1 C2 C3 C4 -173.0(5) . . . . ?
O1 C2 S1 C5 176.7(2) . . . . ?
O1 C2 C3A C4A 176.1(5) . . . . ?
O1 C2 S1A C5 -179.1(3) . . . . ?
C9 C10 S2 C7 0.8(11) . . . . ?
S2 C7 C8 C6 -178.60(17) . . . 3_766 ?
S2 C7 C8 C9 -0.1(8) . . . . ?
C3A C2 O1 C1 5.3(8) . . . . ?
C3A C2 S1A C5 -3.1(5) . . . . ?
C4A C5 C6 C7 106.3(8) . . . . ?
C4A C5 C6 C8 -74.5(8) . . . 3_766 ?
C4A C5 S1A C2 4.5(5) . . . . ?
S1A C2 O1 C1 -179.6(5) . . . . ?
S1A C2 C3A C4A 0.9(7) . . . . ?
S1A C5 C6 C7 -70.1(5) . . . . ?
S1A C5 C6 C8 109.0(5) . . . 3_766 ?
S1A C5 C4A C3A -5.0(7) . . . . ?
C9A C7 C8 C6 -179.3(10) . . . 3_766 ?
C9A C7 C8 S2A -0.2(11) . . . . ?
C9A C10A S2A C8 2.3(14) . . . . ?
